data_1545862
loop_
_publ_author_name
'Hoshino, Manabu'
'Khutia, Anupam'
'Xing, Hongzhu'
'Inokuma, Yasuhide'
'Fujita, Makoto'

_publ_section_title
;
 The crystalline sponge method updated
;
_journal_issue 2
_journal_name_full IUCrJ
_journal_page_first 139
_journal_page_last 151
_journal_paper_doi 10.1107/S2052252515024379
_journal_volume 3
_journal_year 2016
_chemical_formula_sum 'C75 H72 I6 N12 O10.5 Zn3'
_chemical_formula_weight 2266.95
_space_group_crystal_system monoclinic
_space_group_IT_number 15
_space_group_name_Hall '-C 2yc'
_space_group_name_H-M_alt 'C 1 2/c 1'
_symmetry_space_group_name_Hall '-C 2yc'
_symmetry_space_group_name_H-M 'C 1 2/c 1'
_atom_sites_solution_hydrogens geom
_atom_sites_solution_primary iterative
_atom_sites_solution_secondary difmap
_audit_creation_method SHELXL-2014/7
_cell_angle_alpha 90
_cell_angle_beta 108.633(5)
_cell_angle_gamma 90
_cell_formula_units_Z 8
_cell_length_a 34.1414(19)
_cell_length_b 14.5641(5)
_cell_length_c 34.9597(14)
_cell_measurement_reflns_used 6090
_cell_measurement_temperature 100(2)
_cell_measurement_theta_max 73.2840
_cell_measurement_theta_min 3.7300
_cell_volume 16472.2(14)
_computing_cell_refinement
;
CrysAlisPro, Agilent Technologies,
Version 1.171.37.35 (release 13-08-2014 CrysAlis171 .NET)
(compiled Aug 13 2014,18:06:01)
;
_computing_data_collection
;
CrysAlisPro, Agilent Technologies,
Version 1.171.37.35 (release 13-08-2014 CrysAlis171 .NET)
(compiled Aug 13 2014,18:06:01)
;
_computing_data_reduction
;
CrysAlisPro, Agilent Technologies,
Version 1.171.37.35 (release 13-08-2014 CrysAlis171 .NET)
(compiled Aug 13 2014,18:06:01)
;
_computing_molecular_graphics 'shelXle (Hubschle et al., 2011)'
_computing_publication_material 'SHELXL-2014/7 (Sheldrick, 2014)'
_computing_structure_refinement 'SHELXL-2014/7 (Sheldrick, 2014)'
_computing_structure_solution 'SHELXT-2014/5 (Sheldrick, 2014)'
_diffrn_ambient_environment N~2~
_diffrn_ambient_temperature 100(2)
_diffrn_detector 'CCD plate'
_diffrn_detector_area_resol_mean 5.2332
_diffrn_detector_type AtlasS2
_diffrn_measured_fraction_theta_full 0.999
_diffrn_measured_fraction_theta_max 0.979
_diffrn_measurement_device 'four-circle diffractometer'
_diffrn_measurement_device_type 'SuperNova, Dual, Cu at zero, AtlasS2'
_diffrn_measurement_method '\w scans'
_diffrn_radiation_monochromator mirror
_diffrn_radiation_probe x-ray
_diffrn_radiation_type 'Cu K\a'
_diffrn_radiation_wavelength 1.54184
_diffrn_reflns_av_R_equivalents 0.0701
_diffrn_reflns_av_unetI/netI 0.0837
_diffrn_reflns_Laue_measured_fraction_full 0.999
_diffrn_reflns_Laue_measured_fraction_max 0.979
_diffrn_reflns_limit_h_max 38
_diffrn_reflns_limit_h_min -42
_diffrn_reflns_limit_k_max 12
_diffrn_reflns_limit_k_min -18
_diffrn_reflns_limit_l_max 40
_diffrn_reflns_limit_l_min -44
_diffrn_reflns_number 42914
_diffrn_reflns_point_group_measured_fraction_full 0.999
_diffrn_reflns_point_group_measured_fraction_max 0.979
_diffrn_reflns_theta_full 67.684
_diffrn_reflns_theta_max 76.544
_diffrn_reflns_theta_min 3.328
_diffrn_source 'sealed X-ray tube'
_diffrn_source_type 'SuperNova (Cu) X-ray Source'
_exptl_absorpt_coefficient_mu 19.190
_exptl_absorpt_correction_T_max 0.516
_exptl_absorpt_correction_T_min 0.316
_exptl_absorpt_correction_type gaussian
_exptl_absorpt_process_details
;
CrysAlisPro, Agilent Technologies,
Version 1.171.37.35 (release 13-08-2014 CrysAlis171 .NET)
(compiled Aug 13 2014,18:06:01)
Numerical absorption correction based on gaussian integration over
   a multifaceted crystal model
Empirical absorption correction using spherical harmonics,
 implemented in SCALE3 ABSPACK scaling algorithm.
;
_exptl_crystal_colour yellow
_exptl_crystal_density_diffrn 1.828
_exptl_crystal_description block
_exptl_crystal_F_000 8784
_exptl_crystal_size_max 0.100
_exptl_crystal_size_mid 0.060
_exptl_crystal_size_min 0.050
_refine_diff_density_max 2.642
_refine_diff_density_min -1.230
_refine_diff_density_rms 0.178
_refine_ls_extinction_method none
_refine_ls_goodness_of_fit_ref 1.091
_refine_ls_hydrogen_treatment constr
_refine_ls_matrix_type full
_refine_ls_number_parameters 1181
_refine_ls_number_reflns 16962
_refine_ls_number_restraints 235
_refine_ls_restrained_S_all 1.085
_refine_ls_R_factor_all 0.0993
_refine_ls_R_factor_gt 0.0768
_refine_ls_shift/su_max 0.001
_refine_ls_shift/su_mean 0.000
_refine_ls_structure_factor_coef Fsqd
_refine_ls_weighting_details 'w=1/[\s^2^(Fo^2^)+(0.0176P)^2^+555.4818P] where P=(Fo^2^+2Fc^2^)/3'
_refine_ls_weighting_scheme calc
_refine_ls_wR_factor_gt 0.1612
_refine_ls_wR_factor_ref 0.1730
_reflns_Friedel_coverage 0.000
_reflns_number_gt 12761
_reflns_number_total 16962
_reflns_threshold_expression 'I > 2\s(I)'
_cod_data_source_file de5035.cif
_cod_data_source_block tangeretin
_cod_original_cell_volume 16472.2(13)
_cod_original_formula_sum 'C75 H72 I6 N12 O10.50 Zn3'
_cod_database_code 1545862
_shelx_shelxl_version_number 2014/7
_shelx_space_group_comment
;
The symmetry employed for this shelxl refinement is uniquely defined
by the following loop, which should always be used as a source of
symmetry information in preference to the above space-group names.
They are only intended as comments.
;
_shelx_estimated_absorpt_t_min 0.250
_shelx_estimated_absorpt_t_max 0.447

loop_
_space_group_symop_operation_xyz
'x, y, z'
'-x, y, -z+1/2'
'x+1/2, y+1/2, z'
'-x+1/2, y+1/2, -z+1/2'
'-x, -y, -z'
'x, -y, z-1/2'
'-x+1/2, -y+1/2, -z'
'x+1/2, -y+1/2, z-1/2'

loop_
_atom_site_label
_atom_site_type_symbol
_atom_site_fract_x
_atom_site_fract_y
_atom_site_fract_z
_atom_site_U_iso_or_equiv
_atom_site_adp_type
_atom_site_occupancy
_atom_site_site_symmetry_order
_atom_site_calc_flag
_atom_site_refinement_flags_posn
_atom_site_refinement_flags_adp
_atom_site_refinement_flags_occupancy
_atom_site_disorder_assembly
_atom_site_disorder_group
Zn1 Zn 0.11301(5) 1.07383(9) 0.05483(4) 0.0319(3) Uani 1 1 d . . . . .
Zn2 Zn 0.34960(4) 1.11268(9) 0.42556(4) 0.0278(3) Uani 1 1 d . . . . .
Zn3 Zn 0.33789(5) 0.34611(9) 0.23754(4) 0.0335(3) Uani 1 1 d . . . . .
I11 I 0.09620(3) 1.22880(5) 0.08015(2) 0.04408(19) Uani 1 1 d . . . . .
I12 I 0.12400(2) 1.05269(5) -0.01278(2) 0.04033(17) Uani 1 1 d . . . . .
I21 I 0.27586(2) 1.14605(5) 0.42362(2) 0.03868(16) Uani 1 1 d . . . . .
I22 I 0.40331(2) 1.23722(5) 0.43839(3) 0.04411(18) Uani 1 1 d . . . . .
I31 I 0.38148(3) 0.31663(5) 0.31010(2) 0.0477(2) Uani 1 1 d . . . . .
I32 I 0.27341(2) 0.24753(5) 0.20764(2) 0.03989(17) Uani 1 1 d . . . . .
N101 N 0.1619(3) 1.0171(6) 0.0998(3) 0.0307(18) Uani 1 1 d . . . . .
C102 C 0.1795(4) 1.0628(7) 0.1347(3) 0.038(3) Uani 1 1 d . . . . .
H102 H 0.1706 1.1236 0.1375 0.046 Uiso 1 1 calc R U . . .
C103 C 0.2103(4) 1.0229(7) 0.1665(3) 0.034(2) Uani 1 1 d . . . . .
H103 H 0.2226 1.0566 0.1906 0.041 Uiso 1 1 calc R U . . .
C104 C 0.2228(3) 0.9347(7) 0.1631(3) 0.027(2) Uani 1 1 d . . . . .
C105 C 0.2045(4) 0.8872(7) 0.1273(3) 0.035(2) Uani 1 1 d . . . . .
H105 H 0.2124 0.8259 0.1240 0.042 Uiso 1 1 calc R U . . .
C106 C 0.1743(3) 0.9318(7) 0.0966(3) 0.032(2) Uani 1 1 d . . . . .
H106 H 0.1619 0.8998 0.0720 0.038 Uiso 1 1 calc R U . . .
N111 N 0.3425(3) 1.0444(6) 0.3721(2) 0.0293(18) Uani 1 1 d . . . . .
C112 C 0.3430(3) 0.9534(7) 0.3708(3) 0.030(2) Uani 1 1 d . . . . .
H112 H 0.3523 0.9204 0.3955 0.036 Uiso 1 1 calc R U . . .
C113 C 0.3306(3) 0.9045(6) 0.3350(3) 0.031(2) Uani 1 1 d . . . . .
H113 H 0.3326 0.8395 0.3350 0.037 Uiso 1 1 calc R U . . .
C114 C 0.3154(3) 0.9527(6) 0.2992(3) 0.026(2) Uani 1 1 d . . . . .
C115 C 0.3152(3) 1.0477(7) 0.3004(3) 0.032(2) Uani 1 1 d . . . . .
H115 H 0.3058 1.0820 0.2761 0.038 Uiso 1 1 calc R U . . .
C116 C 0.3288(4) 1.0927(7) 0.3374(3) 0.034(2) Uani 1 1 d . . . . .
H116 H 0.3285 1.1579 0.3382 0.041 Uiso 1 1 calc R U . . .
N121 N 0.3235(3) 0.4830(5) 0.2310(3) 0.0305(18) Uani 1 1 d . . . . .
C122 C 0.3419(3) 0.5403(6) 0.2617(3) 0.029(2) Uani 1 1 d . . . . .
H122 H 0.3619 0.5159 0.2850 0.034 Uiso 1 1 calc R U . . .
C123 C 0.3328(4) 0.6331(8) 0.2609(3) 0.038(2) Uani 1 1 d . . . . .
H123 H 0.3465 0.6715 0.2831 0.045 Uiso 1 1 calc R U . . .
C124 C 0.3031(4) 0.6693(6) 0.2269(3) 0.030(2) Uani 1 1 d . . . . .
C125 C 0.2845(3) 0.6103(7) 0.1946(3) 0.032(2) Uani 1 1 d . . . . .
H125 H 0.2647 0.6330 0.1707 0.038 Uiso 1 1 calc R U . . .
C126 C 0.2953(4) 0.5193(7) 0.1980(3) 0.032(2) Uani 1 1 d . . . . .
H126 H 0.2823 0.4797 0.1761 0.039 Uiso 1 1 calc R U . . .
C131 C 0.2542(3) 0.8907(7) 0.1975(3) 0.027(2) Uani 1 1 d . . . . .
N132 N 0.2704(3) 0.9426(5) 0.2303(2) 0.0282(17) Uani 1 1 d . . . . .
C133 C 0.2987(3) 0.8991(7) 0.2608(3) 0.0257(19) Uani 1 1 d . . . . .
N134 N 0.3109(3) 0.8140(6) 0.2604(3) 0.0276(17) Uani 1 1 d . . . . .
C135 C 0.2915(3) 0.7675(7) 0.2266(3) 0.030(2) Uani 1 1 d . . . . .
N136 N 0.2632(3) 0.8016(5) 0.1942(3) 0.0300(19) Uani 1 1 d . . . . .
N141 N 0.3753(3) 1.0131(6) 0.4677(3) 0.0331(19) Uani 1 1 d . . . . .
C142 C 0.3546(4) 0.9764(14) 0.4912(5) 0.079(6) Uani 1 1 d . . . . .
H142 H 0.3275 0.9979 0.4880 0.095 Uiso 1 1 calc R U . . .
C143 C 0.3708(5) 0.9103(15) 0.5190(5) 0.088(7) Uani 1 1 d . . . . .
H143 H 0.3556 0.8877 0.5354 0.105 Uiso 1 1 calc R U . . .
C144 C 0.4102(4) 0.8755(9) 0.5233(4) 0.042(3) Uani 1 1 d . . . . .
C145 C 0.4306(3) 0.9094(7) 0.4986(3) 0.030(2) Uani 1 1 d . . . . .
H145 H 0.4569 0.8861 0.4999 0.036 Uiso 1 1 calc R U . . .
C146 C 0.4121(3) 0.9783(7) 0.4716(3) 0.028(2) Uani 1 1 d . . . . .
H146 H 0.4268 1.0021 0.4549 0.034 Uiso 1 1 calc R U . . .
N151 N 0.3715(3) 0.6717(6) 0.6982(3) 0.039(2) Uani 1 1 d . . . . .
C152 C 0.3868(4) 0.6011(8) 0.6830(4) 0.045(3) Uani 1 1 d . . . . .
H152 H 0.3842 0.5407 0.6920 0.054 Uiso 1 1 calc R U . . .
C153 C 0.4063(4) 0.6144(8) 0.6541(4) 0.044(3) Uani 1 1 d . . . . .
H153 H 0.4182 0.5638 0.6446 0.053 Uiso 1 1 calc R U . . .
C154 C 0.4085(4) 0.7023(8) 0.6394(3) 0.037(2) Uani 1 1 d . . . . .
C155 C 0.3929(4) 0.7739(9) 0.6556(4) 0.045(3) Uani 1 1 d . . . . .
H155 H 0.3952 0.8350 0.6470 0.054 Uiso 1 1 calc R U . . .
C156 C 0.3738(4) 0.7574(7) 0.6845(4) 0.043(3) Uani 1 1 d . . . . .
H156 H 0.3621 0.8072 0.6948 0.052 Uiso 1 1 calc R U . . .
N161 N 0.5659(3) 0.5106(6) 0.5589(3) 0.0330(19) Uani 1 1 d . . . . .
C162 C 0.5586(4) 0.5180(9) 0.5948(4) 0.045(3) Uani 1 1 d . . . . .
H162 H 0.5757 0.4844 0.6173 0.054 Uiso 1 1 calc R U . . .
C163 C 0.5283(4) 0.5711(9) 0.6002(3) 0.041(3) Uani 1 1 d . . . . .
H163 H 0.5242 0.5741 0.6258 0.050 Uiso 1 1 calc R U . . .
C164 C 0.5031(4) 0.6212(7) 0.5678(3) 0.032(2) Uani 1 1 d . . . . .
C165 C 0.5099(3) 0.6148(8) 0.5312(3) 0.033(2) Uani 1 1 d . . . . .
H165 H 0.4931 0.6476 0.5084 0.040 Uiso 1 1 calc R U . . .
C166 C 0.5417(3) 0.5597(7) 0.5284(3) 0.029(2) Uani 1 1 d . . . . .
H166 H 0.5467 0.5566 0.5032 0.035 Uiso 1 1 calc R U . . .
C171 C 0.4263(3) 0.8016(8) 0.5524(3) 0.035(2) Uani 1 1 d . . . . .
N172 N 0.4106(3) 0.7891(7) 0.5825(3) 0.036(2) Uani 1 1 d . . . . .
C173 C 0.4271(4) 0.7184(8) 0.6069(3) 0.035(2) Uani 1 1 d . . . . .
N174 N 0.4556(3) 0.6630(7) 0.6039(3) 0.037(2) Uani 1 1 d . . . . .
C175 C 0.4699(3) 0.6804(7) 0.5733(3) 0.031(2) Uani 1 1 d . . . . .
N176 N 0.4567(3) 0.7505(6) 0.5468(3) 0.0319(19) Uani 1 1 d . . . . .
C200 C 0.3926(4) 0.8328(9) 0.2329(4) 0.043(3) Uani 1 1 d . . . . .
C201 C 0.4026(4) 0.7463(8) 0.2286(4) 0.037(2) Uani 1 1 d . . . . .
H201 H 0.4194 0.7151 0.2519 0.044 Uiso 1 1 calc R U . . .
C202 C 0.3896(4) 0.6955(8) 0.1906(4) 0.039(3) Uani 1 1 d . . . . .
C203 C 0.3671(4) 0.7529(8) 0.1561(4) 0.039(3) Uani 1 1 d . . . . .
C206 C 0.3542(4) 0.7238(8) 0.1157(4) 0.040(3) Uani 1 1 d . . . . .
C207 C 0.3311(5) 0.7801(9) 0.0842(4) 0.056(4) Uani 1 1 d . . . . .
C210 C 0.4059(4) 0.8856(8) 0.2706(4) 0.043(3) Uani 1 1 d . . . . .
C211 C 0.4176(4) 0.8430(10) 0.3074(4) 0.050(3) Uani 1 1 d . . . . .
H211 H 0.4154 0.7782 0.3089 0.059 Uiso 1 1 calc R U . . .
C212 C 0.4328(4) 0.8943(9) 0.3426(4) 0.048(3) Uani 1 1 d . . . . .
H212 H 0.4405 0.8637 0.3680 0.057 Uiso 1 1 calc R U . . .
C214 C 0.4232(5) 1.0322(8) 0.3053(4) 0.053(4) Uani 1 1 d . . . . .
H214 H 0.4242 1.0973 0.3046 0.063 Uiso 1 1 calc R U . . .
C215 C 0.4078(5) 0.9821(10) 0.2694(4) 0.058(4) Uani 1 1 d . . . . .
H215 H 0.3986 1.0133 0.2442 0.070 Uiso 1 1 calc R U . . .
O216 O 0.3956(3) 0.6140(5) 0.1887(3) 0.052(2) Uani 1 1 d . . . . .
O217 O 0.3679(3) 0.6405(5) 0.1060(2) 0.0380(17) Uani 1 1 d . . . . .
C218 C 0.3374(4) 0.5695(8) 0.0977(4) 0.045(3) Uani 1 1 d . . . . .
H21A H 0.3491 0.5125 0.0911 0.067 Uiso 1 1 calc R U . . .
H21B H 0.3287 0.5595 0.1215 0.067 Uiso 1 1 calc R U . . .
H21C H 0.3134 0.5877 0.0748 0.067 Uiso 1 1 calc R U . . .
O219 O 0.3172(3) 0.7494(7) 0.0453(3) 0.051(2) Uani 1 1 d . . . . .
C220 C 0.3490(4) 0.7401(11) 0.0267(4) 0.057(4) Uani 1 1 d . . . . .
H22A H 0.3368 0.7179 -0.0011 0.085 Uiso 1 1 calc R U . . .
H22B H 0.3620 0.7999 0.0264 0.085 Uiso 1 1 calc R U . . .
H22C H 0.3698 0.6962 0.0421 0.085 Uiso 1 1 calc R U . . .
C213 C 0.4368(4) 0.9867(9) 0.3416(4) 0.046(3) Uani 1 1 d D . . . .
O225 O 0.4525(3) 1.0293(6) 0.3781(3) 0.052(2) Uani 1 1 d D . . . .
C226 C 0.4667(5) 1.1216(9) 0.3777(4) 0.056(4) Uani 1 1 d D . . . .
H22D H 0.4772 1.1447 0.4055 0.084 Uiso 1 1 calc R U . . .
H22E H 0.4888 1.1232 0.3655 0.084 Uiso 1 1 calc R U . . .
H22F H 0.4437 1.1603 0.3620 0.084 Uiso 1 1 calc R U . . .
C4A C 0.3624(8) 0.8488(13) 0.1588(6) 0.028(5) Uani 0.494(14) 1 d D . P A 1
O5A O 0.3757(6) 0.8916(14) 0.1967(5) 0.036(5) Uani 0.494(14) 1 d D . P A 1
C8A C 0.3278(7) 0.8744(13) 0.0881(6) 0.031(5) Uani 0.494(14) 1 d D . P A 1
C9A C 0.3440(6) 0.9106(12) 0.1268(5) 0.031(5) Uani 0.494(14) 1 d D U P A 1
O21A O 0.3085(5) 0.9314(11) 0.0572(5) 0.039(4) Uani 0.494(14) 1 d D . P A 1
C22A C 0.2666(7) 0.910(2) 0.0348(7) 0.037(7) Uani 0.494(14) 1 d D . P A 1
H22G H 0.2560 0.9560 0.0134 0.055 Uiso 0.494(14) 1 calc R U P A 1
H22H H 0.2652 0.8491 0.0227 0.055 Uiso 0.494(14) 1 calc R U P A 1
H22I H 0.2498 0.9111 0.0528 0.055 Uiso 0.494(14) 1 calc R U P A 1
O23A O 0.3416(5) 1.0010(9) 0.1332(5) 0.035(4) Uani 0.494(14) 1 d D U P A 1
C24A C 0.3048(8) 1.028(2) 0.1430(8) 0.046(6) Uani 0.494(14) 1 d D U P A 1
H24A H 0.3051 1.0942 0.1473 0.069 Uiso 0.494(14) 1 calc R U P A 1
H24B H 0.2801 1.0108 0.1207 0.069 Uiso 0.494(14) 1 calc R U P A 1
H24C H 0.3045 0.9961 0.1676 0.069 Uiso 0.494(14) 1 calc R U P A 1
C4B C 0.3509(7) 0.8330(17) 0.1672(6) 0.034(6) Uani 0.506(14) 1 d D . P A 2
O5B O 0.3627(6) 0.8736(13) 0.2055(5) 0.032(4) Uani 0.506(14) 1 d D . P A 2
C8B C 0.3085(6) 0.8571(13) 0.0981(6) 0.033(5) Uani 0.506(14) 1 d D . P A 2
C9B C 0.3211(7) 0.8862(13) 0.1382(6) 0.039(5) Uani 0.506(14) 1 d D U P A 2
O21B O 0.2861(6) 0.9187(10) 0.0710(5) 0.050(5) Uani 0.506(14) 1 d D . P A 2
C22B C 0.2527(9) 0.888(2) 0.0376(7) 0.041(7) Uani 0.506(14) 1 d D . P A 2
H22J H 0.2397 0.9401 0.0209 0.062 Uiso 0.506(14) 1 calc R U P A 2
H22K H 0.2631 0.8446 0.0215 0.062 Uiso 0.506(14) 1 calc R U P A 2
H22L H 0.2324 0.8564 0.0475 0.062 Uiso 0.506(14) 1 calc R U P A 2
O23B O 0.3048(5) 0.9608(10) 0.1497(4) 0.038(4) Uani 0.506(14) 1 d D U P A 2
C24B C 0.3273(9) 1.0457(14) 0.1500(10) 0.049(7) Uani 0.506(14) 1 d D U P A 2
H24D H 0.3132 1.0964 0.1587 0.074 Uiso 0.506(14) 1 calc R U P A 2
H24E H 0.3555 1.0397 0.1687 0.074 Uiso 0.506(14) 1 calc R U P A 2
H24F H 0.3283 1.0583 0.1228 0.074 Uiso 0.506(14) 1 calc R U P A 2
C300 C 0.4993(18) 0.8723(19) 0.2566(11) 0.042(7) Uani 0.5 1 d . U P B -1
C301 C 0.4859(7) 0.9520(18) 0.2429(8) 0.041(4) Uani 0.5 1 d . U P B -1
H301 H 0.4886 1.0012 0.2614 0.049 Uiso 0.5 1 calc R U P B -1
C302 C 0.4667(7) 0.9696(18) 0.2003(7) 0.040(4) Uani 0.5 1 d . U P B -1
C303 C 0.4741(14) 0.893(3) 0.1747(18) 0.038(7) Uani 0.5 1 d . U P B -1
C304 C 0.4913(9) 0.811(3) 0.1940(10) 0.037(6) Uani 0.5 1 d . U P B -1
O305 O 0.5041(5) 0.7985(11) 0.2342(5) 0.037(3) Uani 0.5 1 d . U P B -1
C306 C 0.4596(15) 0.897(2) 0.1339(11) 0.038(8) Uani 0.5 1 d D U P B -1
C307 C 0.4652(10) 0.8224(15) 0.1105(10) 0.040(5) Uani 0.5 1 d D U P B -1
C308 C 0.4828(8) 0.7387(17) 0.1284(9) 0.043(5) Uani 0.5 1 d D U P B -1
C309 C 0.4971(7) 0.7363(15) 0.1712(9) 0.036(5) Uani 0.5 1 d . . P B -1
C310 C 0.5190(9) 0.849(3) 0.3003(8) 0.045(7) Uani 0.5 1 d . U P B -1
C311 C 0.5345(13) 0.916(4) 0.3298(13) 0.048(9) Uani 0.5 1 d . U P B -1
H311 H 0.5394 0.9764 0.3225 0.058 Uiso 0.5 1 calc R U P B -1
C312 C 0.5434(13) 0.889(3) 0.3738(13) 0.047(8) Uani 0.5 1 d D U P B -1
H312 H 0.5510 0.9348 0.3944 0.056 Uiso 0.5 1 calc R U P B -1
C314 C 0.5282(11) 0.734(3) 0.3540(10) 0.067(8) Uani 0.5 1 d D U P B -1
H314 H 0.5266 0.6715 0.3609 0.081 Uiso 0.5 1 calc R U P B -1
C315 C 0.5184(11) 0.760(4) 0.3147(10) 0.062(9) Uani 0.5 1 d . . P B -1
H315 H 0.5102 0.7129 0.2951 0.074 Uiso 0.5 1 calc R U P B -1
O316 O 0.4467(7) 1.0388(14) 0.1866(6) 0.061(5) Uani 0.5 1 d . U P B -1
O317 O 0.4441(5) 0.9726(10) 0.1113(5) 0.036(3) Uani 0.5 1 d . . P B -1
C318 C 0.4006(8) 0.9812(18) 0.1010(8) 0.046(6) Uani 0.5 1 d . . P B -1
H31A H 0.3914 1.0367 0.0848 0.070 Uiso 0.5 1 calc R U P B -1
H31B H 0.3872 0.9273 0.0854 0.070 Uiso 0.5 1 calc R U P B -1
H31C H 0.3930 0.9854 0.1257 0.070 Uiso 0.5 1 calc R U P B -1
O319 O 0.4513(9) 0.8284(17) 0.0674(8) 0.053(5) Uani 0.5 1 d . U P B -1
C320 C 0.4821(8) 0.857(2) 0.0515(9) 0.055(6) Uani 0.5 1 d . U P B -1
H32A H 0.4707 0.8598 0.0220 0.083 Uiso 0.5 1 calc R U P B -1
H32B H 0.4920 0.9181 0.0621 0.083 Uiso 0.5 1 calc R U P B -1
H32C H 0.5051 0.8134 0.0593 0.083 Uiso 0.5 1 calc R U P B -1
O321 O 0.4912(6) 0.6645(12) 0.1091(6) 0.058(5) Uani 0.5 1 d . . P B -1
C322 C 0.4558(9) 0.622(2) 0.0805(10) 0.067(10) Uani 0.5 1 d . . P B -1
H32D H 0.4647 0.5693 0.0681 0.100 Uiso 0.5 1 calc R U P B -1
H32E H 0.4366 0.6016 0.0945 0.100 Uiso 0.5 1 calc R U P B -1
H32F H 0.4419 0.6667 0.0596 0.100 Uiso 0.5 1 calc R U P B -1
O323 O 0.5180(5) 0.6610(10) 0.1923(6) 0.050(5) Uani 0.5 1 d . . P B -1
C324 C 0.4935(13) 0.576(2) 0.1892(11) 0.082(11) Uani 0.5 1 d . . P B -1
H32G H 0.5111 0.5277 0.2052 0.123 Uiso 0.5 1 calc R U P B -1
H32H H 0.4704 0.5880 0.1995 0.123 Uiso 0.5 1 calc R U P B -1
H32I H 0.4827 0.5573 0.1609 0.123 Uiso 0.5 1 calc R U P B -1
C313 C 0.5402(12) 0.800(2) 0.3833(9) 0.058(7) Uani 0.5 1 d D U P B -1
O325 O 0.5509(9) 0.791(2) 0.4246(8) 0.070(7) Uani 0.5 1 d D U P B -1
C326 C 0.5438(15) 0.701(3) 0.4372(12) 0.106(13) Uani 0.5 1 d D U P B -1
H32J H 0.5519 0.6984 0.4667 0.159 Uiso 0.5 1 calc R U P B -1
H32K H 0.5145 0.6852 0.4256 0.159 Uiso 0.5 1 calc R U P B -1
H32L H 0.5603 0.6562 0.4278 0.159 Uiso 0.5 1 calc R U P B -1
C90A C 0.2410(9) 1.1803(16) 0.0665(15) 0.20(2) Uani 1 1 d . . . . .
H90A H 0.2258 1.1386 0.0443 0.242 Uiso 1 1 calc R U . . .
H90B H 0.2483 1.1446 0.0919 0.242 Uiso 1 1 calc R U . . .
C91A C 0.2153(10) 1.248(3) 0.0689(13) 0.188(18) Uani 1 1 d . . . . .
H91A H 0.2000 1.2266 0.0870 0.226 Uiso 1 1 calc R U . . .
H91B H 0.1947 1.2555 0.0417 0.226 Uiso 1 1 calc R U . . .
C92A C 0.2317(10) 1.3420(18) 0.0832(9) 0.126(10) Uani 1 1 d . . . . .
H92A H 0.2107 1.3884 0.0697 0.152 Uiso 1 1 calc R U . . .
H92B H 0.2365 1.3465 0.1126 0.152 Uiso 1 1 calc R U . . .
C93A C 0.2685(12) 1.362(2) 0.0755(17) 0.25(3) Uani 1 1 d . . . . .
H93A H 0.2606 1.3964 0.0497 0.296 Uiso 1 1 calc R U . . .
H93B H 0.2838 1.4059 0.0967 0.296 Uiso 1 1 calc R U . . .
C94A C 0.2947(8) 1.301(3) 0.0731(12) 0.168(16) Uani 1 1 d . . . . .
H94A H 0.3157 1.2957 0.1001 0.202 Uiso 1 1 calc R U . . .
H94B H 0.3091 1.3250 0.0546 0.202 Uiso 1 1 calc R U . . .
C95A C 0.2794(10) 1.209(2) 0.0595(7) 0.123(11) Uani 1 1 d . . . . .
H95A H 0.3013 1.1643 0.0731 0.147 Uiso 1 1 calc R U . . .
H95B H 0.2751 1.2049 0.0301 0.147 Uiso 1 1 calc R U . . .
C90B C 0.4732(11) 1.182(3) 0.2445(11) 0.107(9) Uani 0.5 1 d D U P C -1
H90C H 0.4445 1.2030 0.2310 0.128 Uiso 0.5 1 calc R U P C -1
H90D H 0.4719 1.1168 0.2516 0.128 Uiso 0.5 1 calc R U P C -1
C91B C 0.4966(12) 1.188(2) 0.2133(11) 0.092(9) Uani 0.5 1 d D U P C -1
H91C H 0.5154 1.1348 0.2161 0.110 Uiso 0.5 1 calc R U P C -1
H91D H 0.4769 1.1889 0.1855 0.110 Uiso 0.5 1 calc R U P C -1
C92B C 0.5211(11) 1.278(3) 0.2230(14) 0.090(9) Uani 0.5 1 d D U P C -1
H92C H 0.5301 1.2969 0.2000 0.108 Uiso 0.5 1 calc R U P C -1
H92D H 0.5458 1.2703 0.2471 0.108 Uiso 0.5 1 calc R U P C -1
C93B C 0.4918(15) 1.350(2) 0.2311(13) 0.135(11) Uani 0.5 1 d D U P C -1
H93C H 0.4647 1.3465 0.2096 0.162 Uiso 0.5 1 calc R U P C -1
H93D H 0.5033 1.4122 0.2299 0.162 Uiso 0.5 1 calc R U P C -1
C94B C 0.4853(14) 1.338(3) 0.2726(15) 0.115(10) Uani 0.5 1 d D U P C -1
H94C H 0.5060 1.3739 0.2934 0.137 Uiso 0.5 1 calc R U P C -1
H94D H 0.4574 1.3591 0.2713 0.137 Uiso 0.5 1 calc R U P C -1
C95B C 0.4900(12) 1.236(3) 0.2836(11) 0.096(9) Uani 0.5 1 d D U P C -1
H95C H 0.5195 1.2205 0.2971 0.116 Uiso 0.5 1 calc R U P C -1
H95D H 0.4743 1.2205 0.3021 0.116 Uiso 0.5 1 calc R U P C -1

loop_
_atom_site_aniso_label
_atom_site_aniso_U_11
_atom_site_aniso_U_22
_atom_site_aniso_U_33
_atom_site_aniso_U_23
_atom_site_aniso_U_13
_atom_site_aniso_U_12
Zn1 0.0316(7) 0.0242(6) 0.0357(7) -0.0007(5) 0.0050(6) 0.0018(6)
Zn2 0.0310(7) 0.0229(6) 0.0286(6) -0.0002(5) 0.0084(5) 0.0005(5)
Zn3 0.0473(9) 0.0184(6) 0.0380(7) -0.0025(5) 0.0183(6) 0.0033(6)
I11 0.0506(4) 0.0229(3) 0.0543(4) -0.0034(3) 0.0104(3) 0.0071(3)
I12 0.0435(4) 0.0390(4) 0.0380(4) 0.0006(3) 0.0123(3) 0.0072(3)
I21 0.0335(4) 0.0474(4) 0.0351(3) 0.0062(3) 0.0110(3) 0.0077(3)
I22 0.0422(4) 0.0263(3) 0.0591(5) -0.0059(3) 0.0096(3) -0.0077(3)
I31 0.0682(6) 0.0297(3) 0.0403(4) 0.0055(3) 0.0105(4) 0.0049(3)
I32 0.0455(4) 0.0243(3) 0.0550(4) -0.0045(3) 0.0232(3) 0.0004(3)
N101 0.036(5) 0.024(4) 0.031(4) 0.000(3) 0.010(4) 0.003(4)
C102 0.049(7) 0.024(5) 0.037(6) -0.003(4) 0.008(5) 0.006(5)
C103 0.037(6) 0.028(5) 0.030(5) -0.005(4) 0.001(4) 0.000(4)
C104 0.024(5) 0.023(5) 0.035(5) 0.001(4) 0.010(4) -0.005(4)
C105 0.044(6) 0.019(5) 0.039(6) -0.004(4) 0.010(5) 0.002(4)
C106 0.038(6) 0.020(5) 0.035(5) -0.004(4) 0.009(4) -0.005(4)
N111 0.041(5) 0.019(4) 0.029(4) -0.002(3) 0.013(4) -0.005(4)
C112 0.033(5) 0.023(5) 0.031(5) 0.001(4) 0.008(4) -0.003(4)
C113 0.041(6) 0.010(4) 0.038(5) -0.004(4) 0.009(5) -0.004(4)
C114 0.027(5) 0.013(4) 0.043(6) -0.003(4) 0.016(4) -0.003(4)
C115 0.042(6) 0.020(5) 0.027(5) 0.002(4) 0.002(4) -0.006(4)
C116 0.042(6) 0.027(5) 0.031(5) -0.001(4) 0.009(5) 0.003(5)
N121 0.036(5) 0.016(4) 0.042(5) 0.001(3) 0.015(4) -0.001(3)
C122 0.035(5) 0.019(4) 0.029(5) -0.002(4) 0.006(4) 0.003(4)
C123 0.045(7) 0.034(6) 0.031(5) -0.004(4) 0.008(5) -0.001(5)
C124 0.045(6) 0.017(4) 0.029(5) -0.003(4) 0.015(4) -0.006(4)
C125 0.030(5) 0.028(5) 0.039(6) -0.006(4) 0.011(4) -0.007(4)
C126 0.043(6) 0.025(5) 0.028(5) -0.004(4) 0.010(4) 0.008(4)
C131 0.024(5) 0.023(5) 0.036(5) -0.001(4) 0.012(4) -0.004(4)
N132 0.035(5) 0.017(4) 0.032(4) -0.002(3) 0.010(4) 0.005(3)
C133 0.025(5) 0.024(5) 0.029(5) -0.004(4) 0.009(4) -0.003(4)
N134 0.029(4) 0.020(4) 0.034(4) -0.002(3) 0.011(4) 0.003(3)
C135 0.035(5) 0.027(5) 0.028(5) 0.001(4) 0.011(4) 0.005(4)
N136 0.037(5) 0.011(3) 0.038(5) -0.002(3) 0.007(4) -0.002(3)
N141 0.031(5) 0.034(5) 0.034(5) 0.008(4) 0.011(4) -0.002(4)
C142 0.027(7) 0.128(16) 0.093(12) 0.065(11) 0.037(7) 0.034(8)
C143 0.057(10) 0.131(17) 0.084(12) 0.071(12) 0.036(9) 0.039(11)
C144 0.028(6) 0.050(7) 0.044(6) 0.015(5) 0.008(5) 0.007(5)
C145 0.028(5) 0.030(5) 0.032(5) 0.000(4) 0.009(4) 0.002(4)
C146 0.029(5) 0.022(5) 0.039(5) 0.001(4) 0.017(4) 0.000(4)
N151 0.051(6) 0.025(4) 0.046(5) 0.007(4) 0.024(5) -0.001(4)
C152 0.063(8) 0.031(6) 0.051(7) 0.010(5) 0.032(6) 0.009(6)
C153 0.050(7) 0.031(6) 0.059(8) 0.005(5) 0.028(6) 0.001(5)
C154 0.042(6) 0.034(6) 0.038(6) 0.004(5) 0.017(5) 0.000(5)
C155 0.055(8) 0.037(6) 0.047(7) 0.007(5) 0.021(6) -0.004(6)
C156 0.076(9) 0.013(4) 0.050(7) -0.003(4) 0.034(6) -0.006(5)
N161 0.033(5) 0.018(4) 0.044(5) -0.001(3) 0.007(4) -0.003(3)
C162 0.041(7) 0.050(7) 0.044(7) 0.003(5) 0.011(5) 0.015(6)
C163 0.047(7) 0.045(7) 0.029(5) 0.007(5) 0.008(5) 0.008(6)
C164 0.037(6) 0.024(5) 0.031(5) 0.001(4) 0.008(4) -0.004(4)
C165 0.020(5) 0.044(6) 0.036(5) 0.003(5) 0.008(4) -0.010(4)
C166 0.027(5) 0.027(5) 0.032(5) -0.001(4) 0.009(4) -0.001(4)
C171 0.031(5) 0.045(6) 0.030(5) 0.008(5) 0.011(4) 0.002(5)
N172 0.033(5) 0.038(5) 0.037(5) 0.010(4) 0.013(4) 0.002(4)
C173 0.033(6) 0.035(6) 0.038(6) 0.005(4) 0.010(5) 0.000(5)
N174 0.040(5) 0.038(5) 0.031(5) 0.008(4) 0.011(4) -0.001(4)
C175 0.021(5) 0.028(5) 0.042(6) 0.007(4) 0.008(4) -0.001(4)
N176 0.029(4) 0.032(5) 0.034(4) 0.007(4) 0.009(4) -0.006(4)
C200 0.029(6) 0.040(6) 0.055(7) -0.010(5) 0.008(5) 0.004(5)
C201 0.042(6) 0.028(5) 0.045(6) -0.003(5) 0.020(5) 0.000(5)
C202 0.042(7) 0.032(6) 0.045(6) -0.004(5) 0.019(5) -0.001(5)
C203 0.031(6) 0.027(5) 0.057(7) -0.007(5) 0.012(5) 0.005(5)
C206 0.037(6) 0.024(5) 0.058(7) -0.002(5) 0.016(5) -0.003(5)
C207 0.058(9) 0.035(7) 0.056(8) -0.008(6) -0.008(7) 0.005(6)
C210 0.029(6) 0.039(6) 0.057(7) -0.018(5) 0.009(5) -0.002(5)
C211 0.051(8) 0.050(7) 0.055(8) -0.020(6) 0.028(6) -0.024(6)
C212 0.041(7) 0.053(8) 0.058(8) -0.015(6) 0.028(6) -0.015(6)
C214 0.068(9) 0.022(6) 0.060(8) -0.012(5) 0.010(7) 0.006(6)
C215 0.062(9) 0.046(8) 0.055(8) -0.010(6) 0.002(7) 0.012(7)
O216 0.082(7) 0.023(4) 0.053(5) -0.004(4) 0.025(5) 0.002(4)
O217 0.040(4) 0.029(4) 0.051(5) -0.005(3) 0.022(4) -0.003(3)
C218 0.052(8) 0.034(6) 0.052(7) -0.005(5) 0.021(6) -0.008(6)
O219 0.039(5) 0.051(5) 0.055(5) -0.008(4) 0.006(4) 0.002(4)
C220 0.043(7) 0.066(9) 0.057(8) 0.015(7) 0.009(6) 0.007(7)
C213 0.022(5) 0.056(8) 0.057(8) -0.012(6) 0.010(5) -0.007(5)
O225 0.054(6) 0.041(5) 0.057(5) -0.017(4) 0.011(4) 0.005(4)
C226 0.069(10) 0.039(7) 0.051(8) -0.017(6) 0.008(7) -0.011(7)
C4A 0.032(13) 0.019(10) 0.035(13) 0.001(9) 0.014(10) 0.004(9)
O5A 0.030(11) 0.034(10) 0.040(10) -0.004(8) 0.006(8) -0.001(8)
C8A 0.015(10) 0.033(11) 0.046(12) -0.005(9) 0.012(9) -0.007(9)
C9A 0.021(9) 0.032(7) 0.039(11) 0.000(6) 0.010(8) -0.008(6)
O21A 0.040(10) 0.039(9) 0.044(9) 0.006(7) 0.023(8) 0.000(7)
C22A 0.030(15) 0.038(17) 0.052(16) 0.006(12) 0.026(13) 0.019(13)
O23A 0.034(8) 0.029(7) 0.043(8) 0.000(5) 0.015(6) -0.005(5)
C24A 0.048(11) 0.047(14) 0.047(14) 0.006(11) 0.023(11) 0.006(10)
C4B 0.036(14) 0.045(15) 0.029(12) 0.003(10) 0.023(10) 0.003(11)
O5B 0.025(10) 0.029(9) 0.043(10) -0.015(7) 0.010(7) -0.006(7)
C8B 0.015(10) 0.025(10) 0.064(14) 0.003(9) 0.017(10) -0.003(8)
C9B 0.044(12) 0.024(7) 0.053(13) -0.003(7) 0.020(10) 0.000(7)
O21B 0.067(14) 0.022(8) 0.052(11) -0.004(7) 0.007(10) 0.009(8)
C22B 0.034(16) 0.046(18) 0.046(15) 0.002(11) 0.017(12) 0.001(13)
O23B 0.051(9) 0.026(7) 0.038(8) -0.001(5) 0.013(7) 0.005(6)
C24B 0.051(14) 0.025(8) 0.080(19) -0.005(8) 0.031(14) 0.005(8)
C300 0.030(10) 0.066(13) 0.05(2) 0.001(11) 0.033(17) 0.000(13)
C301 0.020(8) 0.059(11) 0.051(8) 0.001(7) 0.023(6) -0.003(8)
C302 0.026(9) 0.047(9) 0.051(9) 0.002(6) 0.016(6) 0.000(7)
C303 0.021(15) 0.046(11) 0.051(13) 0.002(9) 0.015(10) 0.002(9)
C304 0.022(13) 0.052(16) 0.042(14) -0.007(12) 0.019(11) 0.009(12)
O305 0.033(8) 0.043(9) 0.037(8) 0.007(6) 0.012(6) 0.010(7)
C306 0.043(19) 0.030(9) 0.036(12) 0.003(8) 0.004(10) -0.012(9)
C307 0.024(12) 0.040(9) 0.050(9) -0.010(7) 0.006(7) -0.019(8)
C308 0.034(11) 0.039(9) 0.052(12) -0.012(7) 0.006(9) -0.018(8)
C309 0.024(11) 0.024(10) 0.058(15) -0.001(10) 0.010(12) 0.002(9)
C310 0.023(13) 0.08(2) 0.034(13) 0.005(15) 0.014(10) -0.005(13)
C311 0.022(17) 0.09(2) 0.029(13) 0.000(17) 0.005(12) 0.024(16)
C312 0.010(12) 0.091(15) 0.043(14) 0.010(10) 0.013(11) 0.003(10)
C314 0.05(2) 0.088(16) 0.054(12) 0.022(10) 0.010(12) 0.000(12)
C315 0.043(19) 0.10(3) 0.045(17) 0.021(19) 0.020(14) 0.00(2)
O316 0.070(12) 0.059(9) 0.045(9) -0.004(7) 0.006(8) 0.021(8)
O317 0.026(7) 0.030(8) 0.053(9) 0.003(7) 0.016(7) 0.002(6)
C318 0.052(15) 0.043(13) 0.049(14) 0.008(11) 0.022(12) 0.011(12)
O319 0.039(9) 0.068(12) 0.048(9) -0.009(7) 0.006(6) -0.009(9)
C320 0.031(10) 0.069(17) 0.064(12) 0.015(11) 0.013(9) 0.014(11)
O321 0.045(11) 0.039(10) 0.082(14) -0.023(9) 0.010(10) 0.013(8)
C322 0.051(17) 0.044(15) 0.08(2) -0.037(15) -0.017(15) 0.005(13)
O323 0.039(9) 0.016(7) 0.084(13) 0.016(7) 0.006(9) 0.003(7)
C324 0.10(3) 0.052(19) 0.09(3) 0.023(17) 0.02(2) 0.03(2)
C313 0.021(15) 0.094(16) 0.059(10) 0.018(9) 0.010(8) 0.003(11)
O325 0.036(12) 0.117(17) 0.054(10) 0.022(9) 0.010(8) -0.002(13)
C326 0.09(3) 0.13(2) 0.08(2) 0.036(15) 0.017(19) -0.018(18)
C90A 0.088(19) 0.049(13) 0.44(7) -0.04(2) 0.05(3) 0.000(13)
C91A 0.13(3) 0.18(4) 0.31(5) -0.06(4) 0.16(3) -0.08(3)
C92A 0.16(3) 0.089(17) 0.16(3) 0.008(17) 0.10(2) 0.044(18)
C93A 0.16(4) 0.09(2) 0.54(9) -0.08(4) 0.19(5) -0.06(2)
C94A 0.061(15) 0.22(4) 0.23(4) -0.05(3) 0.06(2) -0.05(2)
C95A 0.15(3) 0.15(3) 0.080(14) 0.023(15) 0.050(16) 0.08(2)
C90B 0.069(16) 0.13(2) 0.136(19) 0.006(16) 0.047(15) 0.013(15)
C91B 0.057(16) 0.10(2) 0.128(18) 0.026(16) 0.044(14) 0.016(14)
C92B 0.067(17) 0.10(2) 0.123(18) -0.010(16) 0.051(15) -0.002(15)
C93B 0.098(19) 0.14(2) 0.16(2) -0.011(18) 0.026(17) -0.016(16)
C94B 0.070(17) 0.15(2) 0.147(19) -0.022(18) 0.063(15) -0.019(16)
C95B 0.058(15) 0.13(2) 0.127(18) -0.022(17) 0.070(14) -0.004(16)

loop_
_atom_type_symbol
_atom_type_description
_atom_type_scat_dispersion_real
_atom_type_scat_dispersion_imag
_atom_type_scat_source
C C 0.0181 0.0091 'International Tables Vol C Tables 4.2.6.8 and 6.1.1.4'
H H 0.0000 0.0000 'International Tables Vol C Tables 4.2.6.8 and 6.1.1.4'
N N 0.0311 0.0180 'International Tables Vol C Tables 4.2.6.8 and 6.1.1.4'
Zn Zn -1.5491 0.6778 'International Tables Vol C Tables 4.2.6.8 and 6.1.1.4'
I I -0.3257 6.8362 'International Tables Vol C Tables 4.2.6.8 and 6.1.1.4'
O O 0.0492 0.0322 'International Tables Vol C Tables 4.2.6.8 and 6.1.1.4'

loop_
_exptl_crystal_face_index_h
_exptl_crystal_face_index_k
_exptl_crystal_face_index_l
_exptl_crystal_face_perp_dist
_exptl_oxdiff_crystal_face_indexfrac_h
_exptl_oxdiff_crystal_face_indexfrac_k
_exptl_oxdiff_crystal_face_indexfrac_l
_exptl_oxdiff_crystal_face_x
_exptl_oxdiff_crystal_face_y
_exptl_oxdiff_crystal_face_z
-9 -6 17 0.0382 -9.3092 -6.1948 16.5438 -0.5646 0.8204 0.0906
-6 1 -19 0.0358 -5.9826 0.9964 -19.0106 -0.1095 -0.8309 0.5760
16 -5 -15 0.0377 16.0051 -5.0054 -14.9926 0.7351 0.1377 0.6700
5 -9 5 0.0434 4.9843 -9.0018 5.0076 0.0939 0.8910 0.5003
6 -1 19 0.0285 5.9826 -0.9964 19.0106 0.1095 0.8309 -0.5760
6 -8 -11 0.0417 5.9987 -8.0050 -10.9972 0.2582 0.2944 0.9018
-16 0 -10 0.0281 -15.9906 -0.0015 -10.0142 -0.6036 -0.6428 0.4955
-12 -7 -6 0.0401 -12.0029 -7.0029 -6.0082 -0.5267 0.0560 0.8799
-22 0 12 0.0248 -22.0084 0.0035 11.9889 -1.0121 -0.0054 -0.1113
-17 -1 19 0.0300 -17.0158 -0.9954 18.9949 -0.8599 0.3973 -0.3062
15 -1 -21 0.0248 15.0151 -1.0055 -20.9964 0.7716 -0.3641 0.5496
10 8 -2 0.0417 10.0110 8.0015 -1.9961 0.5081 -0.4362 -0.6894
-10 1 22 0.0270 -10.0163 1.0055 22.0001 -0.5680 0.4925 -0.6391
10 0 -22 0.0258 10.0176 -0.0052 -22.0004 0.5770 -0.5620 0.5599
8 -2 -22 0.0282 8.0152 -2.0057 -22.0012 0.4746 -0.4606 0.7417
15 7 -4 0.0407 15.0110 7.0006 -3.9931 0.7239 -0.3406 -0.6073
14 2 -21 0.0282 13.8224 1.7104 -20.8710 0.7449 -0.5712 0.3447
-15 -6 14 0.0332 -14.8436 -5.8716 13.6011 -0.7743 0.5933 0.2204
9 3 -21 0.0337 8.6295 3.2777 -21.1732 0.5423 -0.7883 0.2908
-6 8 12 0.0289 -5.9995 8.0052 11.9976 -0.2653 -0.2602 -0.9326
22 1 -6 0.0306 22.0047 0.9981 -5.9872 0.9787 0.1405 -0.1526

loop_
_geom_angle_atom_site_label_1
_geom_angle_atom_site_label_2
_geom_angle_atom_site_label_3
_geom_angle
_geom_angle_site_symmetry_1
_geom_angle_site_symmetry_3
N161 Zn1 N101 99.7(4) 8_465 .
N161 Zn1 I12 110.1(3) 8_465 .
N101 Zn1 I12 109.7(3) . .
N161 Zn1 I11 103.6(3) 8_465 .
N101 Zn1 I11 107.8(2) . .
I12 Zn1 I11 123.25(6) . .
N141 Zn2 N111 102.1(4) . .
N141 Zn2 I22 105.1(3) . .
N111 Zn2 I22 112.2(2) . .
N141 Zn2 I21 110.3(3) . .
N111 Zn2 I21 103.8(3) . .
I22 Zn2 I21 121.73(6) . .
N121 Zn3 N151 102.2(4) . 6_565
N121 Zn3 I31 108.6(3) . .
N151 Zn3 I31 111.8(3) 6_565 .
N121 Zn3 I32 110.9(3) . .
N151 Zn3 I32 104.2(3) 6_565 .
I31 Zn3 I32 117.90(6) . .
C106 N101 C102 118.5(9) . .
C106 N101 Zn1 120.7(7) . .
C102 N101 Zn1 120.5(7) . .
N101 C102 C103 121.3(10) . .
N101 C102 H102 119.3 . .
C103 C102 H102 119.3 . .
C104 C103 C102 119.9(10) . .
C104 C103 H103 120.1 . .
C102 C103 H103 120.1 . .
C103 C104 C105 118.8(10) . .
C103 C104 C131 120.0(9) . .
C105 C104 C131 121.2(9) . .
C104 C105 C106 118.2(9) . .
C104 C105 H105 120.9 . .
C106 C105 H105 120.9 . .
N101 C106 C105 123.2(10) . .
N101 C106 H106 118.4 . .
C105 C106 H106 118.4 . .
C112 N111 C116 119.6(9) . .
C112 N111 Zn2 120.9(7) . .
C116 N111 Zn2 118.1(7) . .
N111 C112 C113 122.8(10) . .
N111 C112 H112 118.6 . .
C113 C112 H112 118.6 . .
C114 C113 C112 118.4(9) . .
C114 C113 H113 120.8 . .
C112 C113 H113 120.8 . .
C113 C114 C115 119.0(9) . .
C113 C114 C133 118.2(8) . .
C115 C114 C133 122.8(9) . .
C114 C115 C116 119.7(10) . .
C114 C115 H115 120.1 . .
C116 C115 H115 120.1 . .
N111 C116 C115 120.4(10) . .
N111 C116 H116 119.8 . .
C115 C116 H116 119.8 . .
C122 N121 C126 117.5(9) . .
C122 N121 Zn3 118.7(7) . .
C126 N121 Zn3 123.8(7) . .
N121 C122 C123 123.0(10) . .
N121 C122 H122 118.5 . .
C123 C122 H122 118.5 . .
C122 C123 C124 118.9(10) . .
C122 C123 H123 120.5 . .
C124 C123 H123 120.5 . .
C123 C124 C125 118.3(10) . .
C123 C124 C135 119.4(9) . .
C125 C124 C135 122.3(10) . .
C126 C125 C124 118.8(10) . .
C126 C125 H125 120.6 . .
C124 C125 H125 120.6 . .
N121 C126 C125 123.5(10) . .
N121 C126 H126 118.3 . .
C125 C126 H126 118.3 . .
N132 C131 N136 125.2(10) . .
N132 C131 C104 116.6(9) . .
N136 C131 C104 118.2(9) . .
C131 N132 C133 114.1(8) . .
N134 C133 N132 125.9(9) . .
N134 C133 C114 118.1(9) . .
N132 C133 C114 115.8(8) . .
C133 N134 C135 114.8(9) . .
N136 C135 N134 125.7(9) . .
N136 C135 C124 119.1(9) . .
N134 C135 C124 115.2(9) . .
C135 N136 C131 114.2(9) . .
C146 N141 C142 116.7(10) . .
C146 N141 Zn2 121.4(7) . .
C142 N141 Zn2 121.8(8) . .
N141 C142 C143 122.8(13) . .
N141 C142 H142 118.6 . .
C143 C142 H142 118.6 . .
C142 C143 C144 119.7(14) . .
C142 C143 H143 120.2 . .
C144 C143 H143 120.2 . .
C145 C144 C143 117.8(12) . .
C145 C144 C171 123.6(11) . .
C143 C144 C171 118.5(12) . .
C144 C145 C146 118.8(10) . .
C144 C145 H145 120.6 . .
C146 C145 H145 120.6 . .
N141 C146 C145 124.1(10) . .
N141 C146 H146 117.9 . .
C145 C146 H146 117.9 . .
C152 N151 C156 119.8(10) . .
C152 N151 Zn3 122.6(8) . 6_566
C156 N151 Zn3 117.2(8) . 6_566
N151 C152 C153 121.5(11) . .
N151 C152 H152 119.3 . .
C153 C152 H152 119.3 . .
C152 C153 C154 119.4(11) . .
C152 C153 H153 120.3 . .
C154 C153 H153 120.3 . .
C155 C154 C153 118.2(11) . .
C155 C154 C173 120.8(10) . .
C153 C154 C173 121.0(11) . .
C154 C155 C156 120.3(11) . .
C154 C155 H155 119.9 . .
C156 C155 H155 119.9 . .
N151 C156 C155 120.8(11) . .
N151 C156 H156 119.6 . .
C155 C156 H156 119.6 . .
C166 N161 C162 116.7(10) . .
C166 N161 Zn1 124.2(8) . 8_566
C162 N161 Zn1 119.1(8) . 8_566
C163 C162 N161 123.1(11) . .
C163 C162 H162 118.4 . .
N161 C162 H162 118.4 . .
C162 C163 C164 119.2(11) . .
C162 C163 H163 120.4 . .
C164 C163 H163 120.4 . .
C165 C164 C163 118.7(11) . .
C165 C164 C175 121.5(10) . .
C163 C164 C175 119.9(10) . .
C164 C165 C166 118.4(10) . .
C164 C165 H165 120.8 . .
C166 C165 H165 120.8 . .
N161 C166 C165 123.9(10) . .
N161 C166 H166 118.1 . .
C165 C166 H166 118.1 . .
N172 C171 N176 124.3(10) . .
N172 C171 C144 119.4(11) . .
N176 C171 C144 116.3(10) . .
C171 N172 C173 114.4(10) . .
N174 C173 N172 126.9(11) . .
N174 C173 C154 118.7(10) . .
N172 C173 C154 114.4(10) . .
C173 N174 C175 115.1(10) . .
N174 C175 N176 124.4(10) . .
N174 C175 C164 118.9(9) . .
N176 C175 C164 116.7(9) . .
C171 N176 C175 114.8(9) . .
O5B C200 C201 121.3(13) . .
O5B C200 C210 111.6(12) . .
C201 C200 C210 125.7(12) . .
C201 C200 O5A 119.6(13) . .
C210 C200 O5A 112.9(12) . .
C200 C201 C202 124.8(12) . .
C200 C201 H201 117.6 . .
C202 C201 H201 117.6 . .
O216 C202 C201 122.6(12) . .
O216 C202 C203 124.5(11) . .
C201 C202 C203 112.8(10) . .
C4B C203 C206 120.5(13) . .
C206 C203 C4A 111.2(13) . .
C4B C203 C202 113.2(13) . .
C206 C203 C202 124.7(10) . .
C4A C203 C202 123.2(13) . .
O217 C206 C207 118.2(11) . .
O217 C206 C203 119.3(11) . .
C207 C206 C203 122.2(11) . .
O219 C207 C8A 114.0(13) . .
O219 C207 C206 121.6(12) . .
C8A C207 C206 123.1(13) . .
O219 C207 C8B 120.5(13) . .
C206 C207 C8B 113.2(14) . .
C211 C210 C215 118.5(12) . .
C211 C210 C200 121.4(12) . .
C215 C210 C200 120.1(13) . .
C210 C211 C212 120.3(13) . .
C210 C211 H211 119.9 . .
C212 C211 H211 119.9 . .
C213 C212 C211 121.5(14) . .
C213 C212 H212 119.3 . .
C211 C212 H212 119.3 . .
C213 C214 C215 119.7(12) . .
C213 C214 H214 120.1 . .
C215 C214 H214 120.1 . .
C214 C215 C210 120.1(14) . .
C214 C215 H215 120.0 . .
C210 C215 H215 120.0 . .
C206 O217 C218 113.7(9) . .
O217 C218 H21A 109.5 . .
O217 C218 H21B 109.5 . .
H21A C218 H21B 109.5 . .
O217 C218 H21C 109.5 . .
H21A C218 H21C 109.5 . .
H21B C218 H21C 109.5 . .
C207 O219 C220 114.0(11) . .
O219 C220 H22A 109.5 . .
O219 C220 H22B 109.5 . .
H22A C220 H22B 109.5 . .
O219 C220 H22C 109.5 . .
H22A C220 H22C 109.5 . .
H22B C220 H22C 109.5 . .
C212 C213 O225 116.1(13) . .
C212 C213 C214 119.7(12) . .
O225 C213 C214 124.1(12) . .
C213 O225 C226 117.0(11) . .
O225 C226 H22D 109.5 . .
O225 C226 H22E 109.5 . .
H22D C226 H22E 109.5 . .
O225 C226 H22F 109.5 . .
H22D C226 H22F 109.5 . .
H22E C226 H22F 109.5 . .
O5A C4A C203 119.7(17) . .
O5A C4A C9A 113.1(16) . .
C203 C4A C9A 127.3(17) . .
C4A O5A C200 118.1(16) . .
O21A C8A C207 124.2(16) . .
O21A C8A C9A 119.0(17) . .
C207 C8A C9A 116.7(17) . .
O23A C9A C8A 120.5(17) . .
O23A C9A C4A 121.7(16) . .
C8A C9A C4A 117.8(17) . .
C8A O21A C22A 117.0(18) . .
O21A C22A H22G 109.5 . .
O21A C22A H22H 109.5 . .
H22G C22A H22H 109.5 . .
O21A C22A H22I 109.5 . .
H22G C22A H22I 109.5 . .
H22H C22A H22I 109.5 . .
C9A O23A C24A 113.8(17) . .
O23A C24A H24A 109.5 . .
O23A C24A H24B 109.5 . .
H24A C24A H24B 109.5 . .
O23A C24A H24C 109.5 . .
H24A C24A H24C 109.5 . .
H24B C24A H24C 109.5 . .
O5B C4B C203 126.9(17) . .
O5B C4B C9B 112.1(17) . .
C203 C4B C9B 120.9(17) . .
C200 O5B C4B 115.6(16) . .
O21B C8B C9B 115.3(17) . .
O21B C8B C207 119.6(17) . .
C9B C8B C207 121.3(16) . .
O23B C9B C8B 121.6(17) . .
O23B C9B C4B 120.1(17) . .
C8B C9B C4B 118.3(16) . .
C8B O21B C22B 119.4(19) . .
O21B C22B H22J 109.5 . .
O21B C22B H22K 109.5 . .
H22J C22B H22K 109.5 . .
O21B C22B H22L 109.5 . .
H22J C22B H22L 109.5 . .
H22K C22B H22L 109.5 . .
C9B O23B C24B 114.9(17) . .
O23B C24B H24D 109.5 . .
O23B C24B H24E 109.5 . .
H24D C24B H24E 109.5 . .
O23B C24B H24F 109.5 . .
H24D C24B H24F 109.5 . .
H24E C24B H24F 109.5 . .
C301 C300 O305 126(3) . .
C301 C300 C310 125(3) . .
O305 C300 C310 108(3) . .
C300 C301 C302 122(3) . .
C300 C301 H301 118.9 . .
C302 C301 H301 118.9 . .
O316 C302 C301 124(2) . .
O316 C302 C303 124(3) . .
C301 C302 C303 112(3) . .
C306 C303 C304 120(4) . .
C306 C303 C302 121(3) . .
C304 C303 C302 118(5) . .
O305 C304 C303 125(4) . .
O305 C304 C309 115(3) . .
C303 C304 C309 120(3) . .
C304 O305 C300 115(3) . .
C303 C306 O317 126(3) . .
C303 C306 C307 120(4) . .
O317 C306 C307 113(3) . .
C306 C307 C308 122(3) . .
C306 C307 O319 120(3) . .
C308 C307 O319 118(2) . .
O321 C308 C307 127(3) . .
O321 C308 C309 117(2) . .
C307 C308 C309 116(2) . .
O323 C309 C304 117(3) . .
O323 C309 C308 122(2) . .
C304 C309 C308 121(2) . .
C315 C310 C311 115(3) . .
C315 C310 C300 122(3) . .
C311 C310 C300 122(3) . .
C310 C311 C312 119(4) . .
C310 C311 H311 120.7 . .
C312 C311 H311 120.7 . .
C313 C312 C311 119(4) . .
C313 C312 H312 120.6 . .
C311 C312 H312 120.6 . .
C315 C314 C313 119(4) . .
C315 C314 H314 120.6 . .
C313 C314 H314 120.6 . .
C314 C315 C310 127(4) . .
C314 C315 H315 116.6 . .
C310 C315 H315 116.6 . .
C306 O317 C318 114(3) . .
O317 C318 H31A 109.5 . .
O317 C318 H31B 109.5 . .
H31A C318 H31B 109.5 . .
O317 C318 H31C 109.5 . .
H31A C318 H31C 109.5 . .
H31B C318 H31C 109.5 . .
C320 O319 C307 113(2) . .
O319 C320 H32A 109.5 . .
O319 C320 H32B 109.5 . .
H32A C320 H32B 109.5 . .
O319 C320 H32C 109.5 . .
H32A C320 H32C 109.5 . .
H32B C320 H32C 109.5 . .
C308 O321 C322 115(2) . .
O321 C322 H32D 109.5 . .
O321 C322 H32E 109.5 . .
H32D C322 H32E 109.5 . .
O321 C322 H32F 109.5 . .
H32D C322 H32F 109.5 . .
H32E C322 H32F 109.5 . .
C309 O323 C324 116(2) . .
O323 C324 H32G 109.5 . .
O323 C324 H32H 109.5 . .
H32G C324 H32H 109.5 . .
O323 C324 H32I 109.5 . .
H32G C324 H32I 109.5 . .
H32H C324 H32I 109.5 . .
C314 C313 C312 121(3) . .
C314 C313 O325 130(3) . .
C312 C313 O325 109(3) . .
C313 O325 C326 113(2) . .
O325 C326 H32J 109.5 . .
O325 C326 H32K 109.5 . .
H32J C326 H32K 109.5 . .
O325 C326 H32L 109.5 . .
H32J C326 H32L 109.5 . .
H32K C326 H32L 109.5 . .
C91A C90A C95A 116(3) . .
C91A C90A H90A 108.3 . .
C95A C90A H90A 108.3 . .
C91A C90A H90B 108.3 . .
C95A C90A H90B 108.3 . .
H90A C90A H90B 107.4 . .
C90A C91A C92A 121(3) . .
C90A C91A H91A 107.2 . .
C92A C91A H91A 107.2 . .
C90A C91A H91B 107.2 . .
C92A C91A H91B 107.2 . .
H91A C91A H91B 106.8 . .
C93A C92A C91A 113(2) . .
C93A C92A H92A 109.0 . .
C91A C92A H92A 109.0 . .
C93A C92A H92B 109.0 . .
C91A C92A H92B 109.0 . .
H92A C92A H92B 107.8 . .
C94A C93A C92A 124(3) . .
C94A C93A H93A 106.3 . .
C92A C93A H93A 106.3 . .
C94A C93A H93B 106.3 . .
C92A C93A H93B 106.3 . .
H93A C93A H93B 106.4 . .
C93A C94A C95A 118(3) . .
C93A C94A H94A 107.8 . .
C95A C94A H94A 107.8 . .
C93A C94A H94B 107.8 . .
C95A C94A H94B 107.8 . .
H94A C94A H94B 107.1 . .
C94A C95A C90A 117(2) . .
C94A C95A H95A 108.1 . .
C90A C95A H95A 108.1 . .
C94A C95A H95B 108.1 . .
C90A C95A H95B 108.1 . .
H95A C95A H95B 107.3 . .
C95B C90B C91B 118(2) . .
C95B C90B H90C 107.7 . .
C91B C90B H90C 107.7 . .
C95B C90B H90D 107.7 . .
C91B C90B H90D 107.7 . .
H90C C90B H90D 107.1 . .
C92B C91B C90B 104.9(19) . .
C92B C91B H91C 110.8 . .
C90B C91B H91C 110.8 . .
C92B C91B H91D 110.8 . .
C90B C91B H91D 110.8 . .
H91C C91B H91D 108.8 . .
C91B C92B C93B 107(2) . .
C91B C92B H92C 110.4 . .
C93B C92B H92C 110.4 . .
C91B C92B H92D 110.4 . .
C93B C92B H92D 110.4 . .
H92C C92B H92D 108.6 . .
C92B C93B C94B 113(2) . .
C92B C93B H93C 109.0 . .
C94B C93B H93C 109.0 . .
C92B C93B H93D 109.0 . .
C94B C93B H93D 109.0 . .
H93C C93B H93D 107.8 . .
C95B C94B C93B 108(2) . .
C95B C94B H94C 110.0 . .
C93B C94B H94C 110.0 . .
C95B C94B H94D 110.0 . .
C93B C94B H94D 110.0 . .
H94C C94B H94D 108.4 . .
C90B C95B C94B 107(2) . .
C90B C95B H95C 110.3 . .
C94B C95B H95C 110.3 . .
C90B C95B H95D 110.3 . .
C94B C95B H95D 110.3 . .
H95C C95B H95D 108.6 . .

loop_
_geom_bond_atom_site_label_1
_geom_bond_atom_site_label_2
_geom_bond_distance
_geom_bond_site_symmetry_2
Zn1 N161 2.066(9) 8_465
Zn1 N101 2.067(9) .
Zn1 I12 2.5279(17) .
Zn1 I11 2.5556(15) .
Zn2 N141 2.053(9) .
Zn2 N111 2.062(8) .
Zn2 I22 2.5154(16) .
Zn2 I21 2.5436(16) .
Zn3 N121 2.049(8) .
Zn3 N151 2.070(10) 6_565
Zn3 I31 2.5344(17) .
Zn3 I32 2.5553(17) .
N101 C106 1.328(13) .
N101 C102 1.348(14) .
C102 C103 1.392(15) .
C102 H102 0.9500 .
C103 C104 1.371(15) .
C103 H103 0.9500 .
C104 C105 1.390(14) .
C104 C131 1.478(14) .
C105 C106 1.391(15) .
C105 H105 0.9500 .
C106 H106 0.9500 .
N111 C112 1.328(13) .
N111 C116 1.350(13) .
C112 C113 1.383(14) .
C112 H112 0.9500 .
C113 C114 1.382(14) .
C113 H113 0.9500 .
C114 C115 1.385(13) .
C114 C133 1.501(13) .
C115 C116 1.389(14) .
C115 H115 0.9500 .
C116 H116 0.9500 .
N121 C122 1.346(13) .
N121 C126 1.351(14) .
C122 C123 1.386(15) .
C122 H122 0.9500 .
C123 C124 1.395(16) .
C123 H123 0.9500 .
C124 C125 1.400(14) .
C124 C135 1.483(14) .
C125 C126 1.371(15) .
C125 H125 0.9500 .
C126 H126 0.9500 .
C131 N132 1.335(13) .
C131 N136 1.347(13) .
N132 C133 1.346(13) .
C133 N134 1.309(13) .
N134 C135 1.338(13) .
C135 N136 1.329(13) .
N141 C146 1.320(14) .
N141 C142 1.354(16) .
C142 C143 1.35(2) .
C142 H142 0.9500 .
C143 C144 1.40(2) .
C143 H143 0.9500 .
C144 C145 1.364(16) .
C144 C171 1.462(15) .
C145 C146 1.383(14) .
C145 H145 0.9500 .
C146 H146 0.9500 .
N151 C152 1.338(15) .
N151 C156 1.348(13) .
N151 Zn3 2.070(10) 6_566
C152 C153 1.387(17) .
C152 H152 0.9500 .
C153 C154 1.391(16) .
C153 H153 0.9500 .
C154 C155 1.375(17) .
C154 C173 1.486(15) .
C155 C156 1.388(16) .
C155 H155 0.9500 .
C156 H156 0.9500 .
N161 C166 1.329(14) .
N161 C162 1.359(15) .
N161 Zn1 2.066(9) 8_566
C162 C163 1.353(17) .
C162 H162 0.9500 .
C163 C164 1.389(15) .
C163 H163 0.9500 .
C164 C165 1.375(15) .
C164 C175 1.485(15) .
C165 C166 1.379(15) .
C165 H165 0.9500 .
C166 H166 0.9500 .
C171 N172 1.338(14) .
C171 N176 1.344(15) .
N172 C173 1.340(14) .
C173 N174 1.297(15) .
N174 C175 1.333(14) .
C175 N176 1.355(13) .
C200 O5B 1.30(2) .
C200 C201 1.328(16) .
C200 C210 1.466(17) .
C200 O5A 1.49(2) .
C201 C202 1.459(16) .
C201 H201 0.9500 .
C202 O216 1.211(14) .
C202 C203 1.468(17) .
C203 C4B 1.40(2) .
C203 C206 1.403(17) .
C203 C4A 1.41(2) .
C206 O217 1.381(13) .
C206 C207 1.396(18) .
C207 O219 1.365(16) .
C207 C8A 1.39(2) .
C207 C8B 1.53(2) .
C210 C211 1.368(19) .
C210 C215 1.408(19) .
C211 C212 1.391(17) .
C211 H211 0.9500 .
C212 C213 1.355(19) .
C212 H212 0.9500 .
C214 C213 1.374(19) .
C214 C215 1.401(18) .
C214 H214 0.9500 .
C215 H215 0.9500 .
O217 C218 1.432(14) .
C218 H21A 0.9800 .
C218 H21B 0.9800 .
C218 H21C 0.9800 .
O219 C220 1.440(17) .
C220 H22A 0.9800 .
C220 H22B 0.9800 .
C220 H22C 0.9800 .
C213 O225 1.364(15) .
O225 C226 1.430(15) .
C226 H22D 0.9800 .
C226 H22E 0.9800 .
C226 H22F 0.9800 .
C4A O5A 1.40(2) .
C4A C9A 1.42(2) .
C8A O21A 1.35(2) .
C8A C9A 1.39(2) .
C9A O23A 1.34(2) .
O21A C22A 1.43(2) .
C22A H22G 0.9800 .
C22A H22H 0.9800 .
C22A H22I 0.9800 .
O23A C24A 1.46(2) .
C24A H24A 0.9800 .
C24A H24B 0.9800 .
C24A H24C 0.9800 .
C4B O5B 1.40(2) .
C4B C9B 1.42(2) .
C8B O21B 1.35(2) .
C8B C9B 1.39(2) .
C9B O23B 1.34(2) .
O21B C22B 1.42(2) .
C22B H22J 0.9800 .
C22B H22K 0.9800 .
C22B H22L 0.9800 .
O23B C24B 1.46(2) .
C24B H24D 0.9800 .
C24B H24E 0.9800 .
C24B H24F 0.9800 .
C300 C301 1.28(4) .
C300 O305 1.37(3) .
C300 C310 1.50(5) .
C301 C302 1.45(4) .
C301 H301 0.9500 .
C302 O316 1.22(3) .
C302 C303 1.50(5) .
C303 C306 1.35(7) .
C303 C304 1.39(5) .
C304 O305 1.34(3) .
C304 C309 1.41(4) .
C306 O317 1.36(4) .
C306 C307 1.41(3) .
C307 C308 1.41(3) .
C307 O319 1.43(3) .
C308 O321 1.35(3) .
C308 C309 1.42(4) .
C309 O323 1.39(3) .
C310 C315 1.39(5) .
C310 C311 1.39(5) .
C311 C312 1.52(6) .
C311 H311 0.9500 .
C312 C313 1.36(4) .
C312 H312 0.9500 .
C314 C315 1.36(4) .
C314 C313 1.36(4) .
C314 H314 0.9500 .
C315 H315 0.9500 .
O317 C318 1.42(3) .
C318 H31A 0.9800 .
C318 H31B 0.9800 .
C318 H31C 0.9800 .
O319 C320 1.40(4) .
C320 H32A 0.9800 .
C320 H32B 0.9800 .
C320 H32C 0.9800 .
O321 C322 1.44(3) .
C322 H32D 0.9800 .
C322 H32E 0.9800 .
C322 H32F 0.9800 .
O323 C324 1.47(4) .
C324 H32G 0.9800 .
C324 H32H 0.9800 .
C324 H32I 0.9800 .
C313 O325 1.38(2) .
O325 C326 1.44(2) .
C326 H32J 0.9800 .
C326 H32K 0.9800 .
C326 H32L 0.9800 .
C90A C91A 1.34(4) .
C90A C95A 1.47(4) .
C90A H90A 0.9900 .
C90A H90B 0.9900 .
C91A C92A 1.50(4) .
C91A H91A 0.9900 .
C91A H91B 0.9900 .
C92A C93A 1.40(4) .
C92A H92A 0.9900 .
C92A H92B 0.9900 .
C93A C94A 1.28(4) .
C93A H93A 0.9900 .
C93A H93B 0.9900 .
C94A C95A 1.47(4) .
C94A H94A 0.9900 .
C94A H94B 0.9900 .
C95A H95A 0.9900 .
C95A H95B 0.9900 .
C90B C95B 1.518(19) .
C90B C91B 1.543(19) .
C90B H90C 0.9900 .
C90B H90D 0.9900 .
C91B C92B 1.534(19) .
C91B H91C 0.9900 .
C91B H91D 0.9900 .
C92B C93B 1.539(19) .
C92B H92C 0.9900 .
C92B H92D 0.9900 .
C93B C94B 1.548(19) .
C93B H93C 0.9900 .
C93B H93D 0.9900 .
C94B C95B 1.527(19) .
C94B H94C 0.9900 .
C94B H94D 0.9900 .
C95B H95C 0.9900 .
C95B H95D 0.9900 .

loop_
_geom_hbond_atom_site_label_D
_geom_hbond_atom_site_label_H
_geom_hbond_atom_site_label_A
_geom_hbond_distance_DH
_geom_hbond_distance_HA
_geom_hbond_distance_DA
_geom_hbond_angle_DHA
_geom_hbond_site_symmetry_A
C102 H102 I11 0.95 3.09 3.755(11) 128.0 .
C103 H103 I32 0.95 3.23 3.929(11) 132.0 1_565
C105 H105 I21 0.95 3.20 4.089(10) 157.1 4_545
C106 H106 I22 0.95 3.19 3.806(10) 124.1 4_545
C112 H112 I11 0.95 3.26 3.959(10) 131.7 4_545
C115 H115 I32 0.95 3.33 4.251(10) 164.7 1_565
C116 H116 I31 0.95 3.27 3.983(11) 133.2 1_565
C122 H122 I31 0.95 3.04 3.720(10) 129.4 .
C125 H125 I21 0.95 3.15 4.019(11) 153.3 4_545
C142 H142 I21 0.95 3.21 3.853(14) 126.8 .
C152 H152 O216 0.95 2.29 3.148(14) 149.0 6_566
C155 H155 O316 0.95 2.61 3.27(2) 126.9 6_576
C156 H156 I32 0.95 3.30 3.763(13) 112.4 6_566
C166 H166 I12 0.95 3.28 3.902(10) 124.9 8_566
C201 H201 O323 0.95 2.51 3.43(2) 161.2 2_655
C212 H212 I11 0.95 3.19 3.973(14) 140.9 4_545
C218 H21A I12 0.98 3.29 4.027(13) 133.1 7_565
C218 H21C I21 0.98 3.18 3.861(14) 127.7 4_545
C218 H21C O219 0.98 2.59 3.145(16) 115.9 .
C220 H22C O217 0.98 2.40 3.011(16) 120.1 .
C226 H22F I31 0.98 3.24 4.209(15) 168.9 1_565
C22A H22H O219 0.98 2.23 2.86(3) 121.1 .
C22B H22K O219 0.98 2.25 2.93(3) 125.9 .
C22B H22L I21 0.98 3.27 4.00(3) 133.1 4_545
C318 H31A N172 0.98 2.63 3.45(3) 141.1 6_575
C320 H32C I11 0.98 3.21 4.15(3) 161.2 3_545
C322 H32E O217 0.98 2.56 3.40(4) 143.1 .
C324 H32H O216 0.98 2.49 3.38(4) 151.3 .

loop_
_geom_torsion_atom_site_label_1
_geom_torsion_atom_site_label_2
_geom_torsion_atom_site_label_3
_geom_torsion_atom_site_label_4
_geom_torsion
_geom_torsion_site_symmetry_1
C106 N101 C102 C103 0.8(18) .
Zn1 N101 C102 C103 174.9(9) .
N101 C102 C103 C104 -1.2(19) .
C102 C103 C104 C105 0.6(17) .
C102 C103 C104 C131 -177.3(11) .
C103 C104 C105 C106 0.2(17) .
C131 C104 C105 C106 178.1(10) .
C102 N101 C106 C105 0.1(17) .
Zn1 N101 C106 C105 -174.0(9) .
C104 C105 C106 N101 -0.6(18) .
C116 N111 C112 C113 1.0(17) .
Zn2 N111 C112 C113 167.3(8) .
N111 C112 C113 C114 -3.0(17) .
C112 C113 C114 C115 3.6(16) .
C112 C113 C114 C133 -175.1(10) .
C113 C114 C115 C116 -2.4(17) .
C133 C114 C115 C116 176.1(10) .
C112 N111 C116 C115 0.3(17) .
Zn2 N111 C116 C115 -166.4(9) .
C114 C115 C116 N111 0.5(18) .
C126 N121 C122 C123 0.5(16) .
Zn3 N121 C122 C123 -177.0(9) .
N121 C122 C123 C124 0.5(18) .
C122 C123 C124 C125 -1.6(17) .
C122 C123 C124 C135 176.7(10) .
C123 C124 C125 C126 1.7(16) .
C135 C124 C125 C126 -176.6(10) .
C122 N121 C126 C125 -0.4(17) .
Zn3 N121 C126 C125 176.9(8) .
C124 C125 C126 N121 -0.7(18) .
C103 C104 C131 N132 -3.2(15) .
C105 C104 C131 N132 178.9(10) .
C103 C104 C131 N136 174.6(10) .
C105 C104 C131 N136 -3.3(15) .
N136 C131 N132 C133 2.2(15) .
C104 C131 N132 C133 179.8(9) .
C131 N132 C133 N134 0.4(15) .
C131 N132 C133 C114 -175.6(9) .
C113 C114 C133 N134 -21.6(14) .
C115 C114 C133 N134 159.8(10) .
C113 C114 C133 N132 154.6(10) .
C115 C114 C133 N132 -24.0(15) .
N132 C133 N134 C135 -2.8(15) .
C114 C133 N134 C135 173.1(9) .
C133 N134 C135 N136 3.0(16) .
C133 N134 C135 C124 -176.1(9) .
C123 C124 C135 N136 -179.9(10) .
C125 C124 C135 N136 -1.6(16) .
C123 C124 C135 N134 -0.7(15) .
C125 C124 C135 N134 177.5(10) .
N134 C135 N136 C131 -0.7(16) .
C124 C135 N136 C131 178.3(9) .
N132 C131 N136 C135 -2.1(16) .
C104 C131 N136 C135 -179.6(9) .
C146 N141 C142 C143 3(3) .
Zn2 N141 C142 C143 179.7(17) .
N141 C142 C143 C144 -2(4) .
C142 C143 C144 C145 -1(3) .
C142 C143 C144 C171 -177.5(18) .
C143 C144 C145 C146 2(2) .
C171 C144 C145 C146 178.7(11) .
C142 N141 C146 C145 -1.5(18) .
Zn2 N141 C146 C145 -178.1(8) .
C144 C145 C146 N141 -1.1(17) .
C156 N151 C152 C153 2(2) .
Zn3 N151 C152 C153 174.7(10) 6_566
N151 C152 C153 C154 -3(2) .
C152 C153 C154 C155 3(2) .
C152 C153 C154 C173 -176.6(12) .
C153 C154 C155 C156 -3(2) .
C173 C154 C155 C156 176.8(12) .
C152 N151 C156 C155 -2(2) .
Zn3 N151 C156 C155 -174.8(10) 6_566
C154 C155 C156 N151 2(2) .
C166 N161 C162 C163 0.9(19) .
Zn1 N161 C162 C163 -179.5(11) 8_566
N161 C162 C163 C164 0(2) .
C162 C163 C164 C165 0.2(18) .
C162 C163 C164 C175 -179.5(12) .
C163 C164 C165 C166 -0.7(16) .
C175 C164 C165 C166 179.0(10) .
C162 N161 C166 C165 -1.5(16) .
Zn1 N161 C166 C165 179.0(8) 8_566
C164 C165 C166 N161 1.4(16) .
C145 C144 C171 N172 162.1(12) .
C143 C144 C171 N172 -22(2) .
C145 C144 C171 N176 -17.4(18) .
C143 C144 C171 N176 159.0(15) .
N176 C171 N172 C173 -1.7(17) .
C144 C171 N172 C173 178.9(11) .
C171 N172 C173 N174 -0.3(18) .
C171 N172 C173 C154 -177.7(10) .
C155 C154 C173 N174 151.4(12) .
C153 C154 C173 N174 -28.6(18) .
C155 C154 C173 N172 -30.9(17) .
C153 C154 C173 N172 149.0(12) .
N172 C173 N174 C175 0.8(18) .
C154 C173 N174 C175 178.1(10) .
C173 N174 C175 N176 0.6(16) .
C173 N174 C175 C164 179.1(10) .
C165 C164 C175 N174 158.6(10) .
C163 C164 C175 N174 -21.8(16) .
C165 C164 C175 N176 -22.8(15) .
C163 C164 C175 N176 156.9(11) .
N172 C171 N176 C175 3.0(17) .
C144 C171 N176 C175 -177.6(10) .
N174 C175 N176 C171 -2.4(16) .
C164 C175 N176 C171 179.1(9) .
O5B C200 C201 C202 16(2) .
C210 C200 C201 C202 -178.8(12) .
O5A C200 C201 C202 -15(2) .
C200 C201 C202 O216 -171.8(13) .
C200 C201 C202 C203 5.4(18) .
O216 C202 C203 C4B 157.3(17) .
C201 C202 C203 C4B -19.9(19) .
O216 C202 C203 C206 -8(2) .
C201 C202 C203 C206 174.5(11) .
O216 C202 C203 C4A -176.8(19) .
C201 C202 C203 C4A 6(2) .
C4B C203 C206 O217 -174.4(16) .
C4A C203 C206 O217 159.9(16) .
C202 C203 C206 O217 -9.7(18) .
C4B C203 C206 C207 12(2) .
C4A C203 C206 C207 -14(2) .
C202 C203 C206 C207 176.8(13) .
O217 C206 C207 O219 9(2) .
C203 C206 C207 O219 -177.0(13) .
O217 C206 C207 C8A -156.9(17) .
C203 C206 C207 C8A 17(3) .
O217 C206 C207 C8B 165.2(13) .
C203 C206 C207 C8B -21(2) .
O5B C200 C210 C211 143.1(16) .
C201 C200 C210 C211 -24(2) .
O5A C200 C210 C211 172.0(14) .
O5B C200 C210 C215 -38(2) .
C201 C200 C210 C215 154.9(14) .
O5A C200 C210 C215 -10(2) .
C215 C210 C211 C212 -3(2) .
C200 C210 C211 C212 175.6(12) .
C210 C211 C212 C213 -1(2) .
C213 C214 C215 C210 1(2) .
C211 C210 C215 C214 3(2) .
C200 C210 C215 C214 -175.6(13) .
C207 C206 O217 C218 -81.7(14) .
C203 C206 O217 C218 104.6(13) .
C8A C207 O219 C220 94.6(18) .
C206 C207 O219 C220 -72.9(18) .
C8B C207 O219 C220 133.1(16) .
C211 C212 C213 O225 -179.1(12) .
C211 C212 C213 C214 4(2) .
C215 C214 C213 C212 -4(2) .
C215 C214 C213 O225 179.5(13) .
C212 C213 O225 C226 164.8(12) .
C214 C213 O225 C226 -18.7(19) .
C206 C203 C4A O5A -177(2) .
C202 C203 C4A O5A -7(3) .
C206 C203 C4A C9A 5(3) .
C202 C203 C4A C9A 175(2) .
C203 C4A O5A C200 -3(3) .
C9A C4A O5A C200 175(2) .
C201 C200 O5A C4A 14(3) .
C210 C200 O5A C4A 179.3(19) .
O219 C207 C8A O21A 7(3) .
C206 C207 C8A O21A 174.4(18) .
O219 C207 C8A C9A -176.0(17) .
C206 C207 C8A C9A -9(3) .
O21A C8A C9A O23A -2(3) .
C207 C8A C9A O23A -179.3(19) .
O21A C8A C9A C4A 177(2) .
C207 C8A C9A C4A 0(3) .
O5A C4A C9A O23A 2(3) .
C203 C4A C9A O23A -179(2) .
O5A C4A C9A C8A -177(2) .
C203 C4A C9A C8A 1(4) .
C207 C8A O21A C22A 55(3) .
C9A C8A O21A C22A -122(2) .
C8A C9A O23A C24A 92(2) .
C4A C9A O23A C24A -88(3) .
C206 C203 C4B O5B -176(2) .
C202 C203 C4B O5B 18(3) .
C206 C203 C4B C9B 0(3) .
C202 C203 C4B C9B -166(2) .
C201 C200 O5B C4B -19(3) .
C210 C200 O5B C4B 173.6(18) .
C203 C4B O5B C200 2(4) .
C9B C4B O5B C200 -174(2) .
O219 C207 C8B O21B -26(3) .
C206 C207 C8B O21B 177.8(17) .
O219 C207 C8B C9B 176.8(18) .
C206 C207 C8B C9B 21(3) .
O21B C8B C9B O23B 14(3) .
C207 C8B C9B O23B 171.8(19) .
O21B C8B C9B C4B -168(2) .
C207 C8B C9B C4B -10(3) .
O5B C4B C9B O23B -6(3) .
C203 C4B C9B O23B 177(2) .
O5B C4B C9B C8B 176(2) .
C203 C4B C9B C8B 0(4) .
C9B C8B O21B C22B -142(2) .
C207 C8B O21B C22B 59(3) .
C8B C9B O23B C24B -93(3) .
C4B C9B O23B C24B 89(3) .
O305 C300 C301 C302 12(6) .
C310 C300 C301 C302 -179(3) .
C300 C301 C302 O316 166(3) .
C300 C301 C302 C303 -14(4) .
O316 C302 C303 C306 2(6) .
C301 C302 C303 C306 -178(4) .
O316 C302 C303 C304 -169(3) .
C301 C302 C303 C304 10(5) .
C306 C303 C304 O305 -176(4) .
C302 C303 C304 O305 -4(6) .
C306 C303 C304 C309 6(6) .
C302 C303 C304 C309 177(3) .
C303 C304 O305 C300 0(5) .
C309 C304 O305 C300 179(3) .
C301 C300 O305 C304 -4(6) .
C310 C300 O305 C304 -174(3) .
C304 C303 C306 O317 -176(4) .
C302 C303 C306 O317 13(8) .
C304 C303 C306 C307 -6(7) .
C302 C303 C306 C307 -177(4) .
C303 C306 C307 C308 5(6) .
O317 C306 C307 C308 177(3) .
C303 C306 C307 O319 -178(4) .
O317 C306 C307 O319 -6(5) .
C306 C307 C308 O321 -177(3) .
O319 C307 C308 O321 6(4) .
C306 C307 C308 C309 -4(4) .
O319 C307 C308 C309 179(2) .
O305 C304 C309 O323 -5(4) .
C303 C304 C309 O323 174(3) .
O305 C304 C309 C308 176(2) .
C303 C304 C309 C308 -5(4) .
O321 C308 C309 O323 -1(4) .
C307 C308 C309 O323 -175(2) .
O321 C308 C309 C304 178(2) .
C307 C308 C309 C304 4(4) .
C301 C300 C310 C315 155(4) .
O305 C300 C310 C315 -35(5) .
C301 C300 C310 C311 -17(6) .
O305 C300 C310 C311 154(3) .
C315 C310 C311 C312 -8(5) .
C300 C310 C311 C312 164(4) .
C310 C311 C312 C313 7(6) .
C313 C314 C315 C310 0(6) .
C311 C310 C315 C314 5(5) .
C300 C310 C315 C314 -167(4) .
C303 C306 O317 C318 -93(5) .
C307 C306 O317 C318 96(4) .
C306 C307 O319 C320 94(4) .
C308 C307 O319 C320 -89(3) .
C307 C308 O321 C322 -63(4) .
C309 C308 O321 C322 125(3) .
C304 C309 O323 C324 113(3) .
C308 C309 O323 C324 -68(3) .
C315 C314 C313 C312 -1(6) .
C315 C314 C313 O325 179(4) .
C311 C312 C313 C314 -2(6) .
C311 C312 C313 O325 178(3) .
C314 C313 O325 C326 -7(6) .
C312 C313 O325 C326 173(4) .
C95A C90A C91A C92A -28(7) .
C90A C91A C92A C93A 27(6) .
C91A C92A C93A C94A -28(8) .
C92A C93A C94A C95A 29(8) .
C93A C94A C95A C90A -26(6) .
C91A C90A C95A C94A 26(6) .
C95B C90B C91B C92B -23(5) .
C90B C91B C92B C93B -43(4) .
C91B C92B C93B C94B 74(4) .
C92B C93B C94B C95B -29(5) .
C91B C90B C95B C94B 67(4) .
C93B C94B C95B C90B -34(5) .
